data_7017255
loop_
_publ_author_name
'Abdul-Kadir, Maisara'
'Hanton, Lyall R.'
'Sumby, Christopher J.'

_publ_section_title
;
 Self-assembled metallo-macrocycle based coordination polymers with
 unsymmetrical amide ligands.
;
_journal_issue 45
_journal_name_full 'Dalton transactions (Cambridge, England : 2003)'
_journal_page_first 12374
_journal_page_last 12380
_journal_paper_doi 10.1039/c1dt10853k
_journal_volume 40
_journal_year 2011
_chemical_formula_sum 'C13 H12 Cd N3 O6 S0.5'
_chemical_formula_weight 434.69
_chemical_name_systematic
;
?
;
_space_group_IT_number 15
_symmetry_cell_setting monoclinic
_symmetry_space_group_name_Hall '-C 2yc'
_symmetry_space_group_name_H-M 'C 1 2/c 1'
_atom_sites_solution_hydrogens geom
_atom_sites_solution_primary direct
_atom_sites_solution_secondary difmap
_audit_creation_method SHELXL-97
_cell_angle_alpha 90.00
_cell_angle_beta 103.352(9)
_cell_angle_gamma 90.00
_cell_formula_units_Z 8
_cell_length_a 11.5605(11)
_cell_length_b 19.9973(12)
_cell_length_c 19.0547(13)
_cell_measurement_reflns_used 7238
_cell_measurement_temperature 150(2)
_cell_measurement_theta_max 29.7922
_cell_measurement_theta_min 2.5330
_cell_volume 4286.0(6)
_computing_cell_refinement
;
CrysAlisPro, Oxford Diffraction Ltd.,
Version 1.171.33.66 (release 28-04-2010 CrysAlis171 .NET)
(compiled Apr 28 2010,14:27:37)
;
_computing_data_collection
;
CrysAlisPro, Oxford Diffraction Ltd.,
Version 1.171.33.66 (release 28-04-2010 CrysAlis171 .NET)
(compiled Apr 28 2010,14:27:37)
;
_computing_data_reduction
;
CrysAlisPro, Oxford Diffraction Ltd.,
Version 1.171.33.66 (release 28-04-2010 CrysAlis171 .NET)
(compiled Apr 28 2010,14:27:37)
;
_computing_molecular_graphics 'X-Seed (Barbour, 2003)'
_computing_publication_material 'CIFTAB (Sheldrick)'
_computing_structure_refinement 'SHELXL-97 (Sheldrick, 1997)'
_computing_structure_solution 'SHELXS-97 (Sheldrick, 1990)'
_diffrn_ambient_temperature 150(2)
_diffrn_detector_area_resol_mean 16.1695
_diffrn_measured_fraction_theta_full 0.998
_diffrn_measured_fraction_theta_max 0.899
_diffrn_measurement_details
;
1 omega 12.00 77.00 1.0000 60.0000
omega____ theta____ kappa____ phi______ frames
- 23.2851 37.0000 -120.0000 65

2 omega 34.00 71.00 1.0000 60.0000
omega____ theta____ kappa____ phi______ frames
- 23.2851 179.0000 90.0000 37

3 omega 34.00 102.00 1.0000 60.0000
omega____ theta____ kappa____ phi______ frames
- 23.2851 179.0000 -180.0000 68

4 omega -9.00 73.00 1.0000 60.0000
omega____ theta____ kappa____ phi______ frames
- 23.2851 37.0000 -30.0000 82

5 omega -10.00 96.00 1.0000 60.0000
omega____ theta____ kappa____ phi______ frames
- 23.2851 77.0000 120.0000 106

6 omega 34.00 59.00 1.0000 60.0000
omega____ theta____ kappa____ phi______ frames
- 23.2851 179.0000 -90.0000 25

7 omega -99.00 51.00 1.0000 60.0000
omega____ theta____ kappa____ phi______ frames
- -23.7539 0.0000 -30.0000 150

;
_diffrn_measurement_device_type 'Xcalibur, Eos'
_diffrn_measurement_method '\w scans'
_diffrn_radiation_monochromator graphite
_diffrn_radiation_source 'Enhance (Mo) X-ray Source'
_diffrn_radiation_type MoK\a
_diffrn_radiation_wavelength 0.71073
_diffrn_reflns_av_R_equivalents 0.0984
_diffrn_reflns_av_sigmaI/netI 0.1194
_diffrn_reflns_limit_h_max 15
_diffrn_reflns_limit_h_min -16
_diffrn_reflns_limit_k_max 27
_diffrn_reflns_limit_k_min -25
_diffrn_reflns_limit_l_max 26
_diffrn_reflns_limit_l_min -25
_diffrn_reflns_number 17934
_diffrn_reflns_theta_full 27.00
_diffrn_reflns_theta_max 29.86
_diffrn_reflns_theta_min 2.54
_exptl_absorpt_coefficient_mu 1.093
_exptl_absorpt_correction_T_max 1.00000
_exptl_absorpt_correction_T_min 0.53040
_exptl_absorpt_correction_type multi-scan
_exptl_absorpt_process_details
;
CrysAlisPro, Oxford Diffraction Ltd.,
Version 1.171.33.66 (release 28-04-2010 CrysAlis171 .NET)
(compiled Apr 28 2010,14:27:37)
Empirical absorption correction using spherical harmonics,
implemented in SCALE3 ABSPACK scaling algorithm.
;
_exptl_crystal_colour colourless
_exptl_crystal_density_diffrn 1.347
_exptl_crystal_density_method 'not measured'
_exptl_crystal_description block
_exptl_crystal_F_000 1720
_exptl_crystal_size_max 0.32
_exptl_crystal_size_mid 0.28
_exptl_crystal_size_min 0.16
_refine_diff_density_max 2.449
_refine_diff_density_min -1.173
_refine_diff_density_rms 0.208
_refine_ls_extinction_method none
_refine_ls_goodness_of_fit_ref 1.183
_refine_ls_hydrogen_treatment constr
_refine_ls_matrix_type full
_refine_ls_number_parameters 253
_refine_ls_number_reflns 5550
_refine_ls_number_restraints 2
_refine_ls_restrained_S_all 1.183
_refine_ls_R_factor_all 0.1819
_refine_ls_R_factor_gt 0.1094
_refine_ls_shift/su_max 0.000
_refine_ls_shift/su_mean 0.000
_refine_ls_structure_factor_coef Fsqd
_refine_ls_weighting_details 'calc w=1/[\s^2^(Fo^2^)+(0.0632P)^2^+202.9395P] where P=(Fo^2^+2Fc^2^)/3'
_refine_ls_weighting_scheme calc
_refine_ls_wR_factor_gt 0.2719
_refine_ls_wR_factor_ref 0.2909
_reflns_number_gt 3195
_reflns_number_total 5550
_reflns_threshold_expression >2sigma(I)
_cod_data_source_file c1dt10853k.txt
_cod_data_source_block compound_15
_cod_original_sg_symbol_H-M C2/c
_cod_original_formula_sum 'C13 H12 Cd N3 O6 S0.50'
_cod_database_code 7017255

loop_
_symmetry_equiv_pos_as_xyz
'x, y, z'
'-x, y, -z+1/2'
'x+1/2, y+1/2, z'
'-x+1/2, y+1/2, -z+1/2'
'-x, -y, -z'
'x, -y, z-1/2'
'-x+1/2, -y+1/2, -z'
'x+1/2, -y+1/2, z-1/2'

loop_
_atom_site_label
_atom_site_type_symbol
_atom_site_fract_x
_atom_site_fract_y
_atom_site_fract_z
_atom_site_U_iso_or_equiv
_atom_site_adp_type
_atom_site_occupancy
_atom_site_symmetry_multiplicity
_atom_site_calc_flag
_atom_site_refinement_flags
_atom_site_disorder_assembly
_atom_site_disorder_group
Cd1 Cd 0.40919(9) 0.40994(4) 0.15155(4) 0.0330(3) Uani 1 1 d . . .
N1 N 0.5537(9) 0.4135(4) 0.0826(4) 0.027(2) Uani 1 1 d . . .
S2 S 0.5000 0.55587(19) 0.2500 0.0358(11) Uani 1 2 d S . .
C2 C 0.6679(11) 0.4121(6) 0.1167(6) 0.032(2) Uani 1 1 d . . .
C3 C 0.7578(13) 0.4161(6) 0.0799(7) 0.043(3) Uani 1 1 d . . .
H3 H 0.8388 0.4163 0.1054 0.051 Uiso 1 1 calc R . .
C4 C 0.7280(14) 0.4199(7) 0.0054(7) 0.046(3) Uani 1 1 d . . .
H4 H 0.7877 0.4219 -0.0215 0.056 Uiso 1 1 calc R . .
C5 C 0.6075(12) 0.4207(6) -0.0293(6) 0.037(3) Uani 1 1 d . . .
H5 H 0.5849 0.4235 -0.0804 0.044 Uiso 1 1 calc R . .
C6 C 0.5220(11) 0.4175(5) 0.0092(5) 0.027(2) Uani 1 1 d . . .
C12 C 0.6943(10) 0.4071(5) 0.1986(6) 0.028(2) Uani 1 1 d . . .
O13 O 0.6075(8) 0.3960(4) 0.2253(4) 0.040(2) Uani 1 1 d . . .
O14 O 0.7983(9) 0.4155(6) 0.2310(5) 0.053(3) Uani 1 1 d . . .
C16 C 0.3917(10) 0.4153(5) -0.0207(5) 0.027(2) Uani 1 1 d . . .
O17 O 0.3217(8) 0.4101(5) 0.0198(4) 0.040(2) Uani 1 1 d . . .
N18 N 0.3526(10) 0.4200(4) -0.0917(5) 0.035(2) Uani 1 1 d . . .
H18 H 0.4032 0.4280 -0.1188 0.042 Uiso 1 1 calc R . .
C19 C 0.2266(13) 0.4121(6) -0.1254(6) 0.045(3) Uani 1 1 d . A .
H19A H 0.2090 0.4331 -0.1738 0.054 Uiso 1 1 calc R . .
H19B H 0.1786 0.4352 -0.0959 0.054 Uiso 1 1 calc R . .
N21 N 0.1340(9) 0.2038(5) -0.1433(5) 0.032(2) Uani 1 1 d . . .
O22 O 0.2150(14) 0.4414(8) 0.1331(6) 0.095(5) Uani 1 1 d . . .
C22 C 0.094(3) 0.2431(10) -0.1002(18) 0.064(10) Uani 0.579(17) 1 d P A 1
H22 H 0.0439 0.2241 -0.0725 0.077 Uiso 0.579(17) 1 calc PR A 1
C22B C 0.060(3) 0.2534(15) -0.174(2) 0.064(13) Uani 0.421(17) 1 d PD A 2
H22B H -0.0198 0.2423 -0.1968 0.077 Uiso 0.421(17) 1 calc PR A 2
O23 O 0.4835(19) 0.5193(7) 0.1851(7) 0.041(6) Uani 0.56(2) 1 d P . 1
C23 C 0.119(3) 0.3102(11) -0.0917(17) 0.067(8) Uani 0.579(17) 1 d P A 1
H23 H 0.0873 0.3367 -0.0592 0.080 Uiso 0.579(17) 1 calc PR A 1
C23B C 0.095(4) 0.3180(14) -0.174(2) 0.067(8) Uani 0.421(17) 1 d PD A 2
H23B H 0.0460 0.3491 -0.2057 0.080 Uiso 0.421(17) 1 calc PR A 2
O24 O 0.4062(18) 0.5688(10) 0.2760(9) 0.057(6) Uani 0.56(2) 1 d P . 1
C24 C 0.1922(13) 0.3377(6) -0.1326(6) 0.041(3) Uani 1 1 d . . .
O25 O 0.3982(16) 0.5187(7) 0.1898(8) 0.017(4) Uiso 0.44(2) 1 d P . 2
C25 C 0.235(5) 0.2990(16) -0.1743(19) 0.13(2) Uani 0.579(17) 1 d P A 1
H25 H 0.2882 0.3159 -0.2013 0.154 Uiso 0.579(17) 1 calc PR A 1
C25B C 0.278(3) 0.2867(12) -0.110(2) 0.057(11) Uani 0.421(17) 1 d PD A 2
H25B H 0.3589 0.2981 -0.0909 0.069 Uiso 0.421(17) 1 calc PR A 2
O26 O 0.5701(15) 0.6202(9) 0.2436(9) 0.026(5) Uiso 0.44(2) 1 d P . 2
C26 C 0.201(5) 0.2299(17) -0.179(2) 0.12(2) Uani 0.579(17) 1 d P A 1
H26 H 0.2316 0.2020 -0.2112 0.142 Uiso 0.579(17) 1 calc PR A 1
C26B C 0.243(3) 0.2216(12) -0.114(2) 0.059(12) Uani 0.421(17) 1 d PD A 2
H26B H 0.3006 0.1879 -0.0962 0.071 Uiso 0.421(17) 1 calc PR A 2
H22C H 0.1786 0.4308 0.1677 0.089 Uiso 1 1 d R . .
H22D H 0.1839 0.4045 0.1218 0.089 Uiso 1 1 d R . .

loop_
_atom_site_aniso_label
_atom_site_aniso_U_11
_atom_site_aniso_U_22
_atom_site_aniso_U_33
_atom_site_aniso_U_23
_atom_site_aniso_U_13
_atom_site_aniso_U_12
Cd1 0.0592(6) 0.0244(4) 0.0154(4) -0.0025(3) 0.0087(3) -0.0065(4)
N1 0.051(6) 0.014(4) 0.016(4) 0.002(3) 0.007(4) 0.000(4)
S2 0.073(3) 0.0190(18) 0.0217(18) 0.000 0.025(2) 0.000
C2 0.053(7) 0.021(5) 0.022(5) 0.003(4) 0.012(5) -0.001(6)
C3 0.059(9) 0.037(7) 0.038(7) 0.004(6) 0.022(6) 0.011(6)
C4 0.065(10) 0.049(8) 0.031(6) 0.004(6) 0.024(6) 0.020(7)
C5 0.059(9) 0.036(7) 0.018(5) 0.005(4) 0.014(5) -0.006(6)
C6 0.052(7) 0.010(4) 0.020(5) -0.001(4) 0.012(5) -0.007(4)
C12 0.036(6) 0.021(5) 0.025(5) 0.005(4) 0.006(5) 0.002(5)
O13 0.062(6) 0.040(5) 0.016(4) 0.004(3) 0.006(4) -0.017(4)
O14 0.050(6) 0.075(7) 0.032(5) 0.009(5) 0.004(4) -0.003(6)
C16 0.044(6) 0.019(5) 0.015(4) -0.002(4) 0.003(4) -0.016(5)
O17 0.045(5) 0.053(5) 0.021(4) -0.003(4) 0.005(4) -0.028(5)
N18 0.060(7) 0.024(5) 0.018(4) -0.003(4) 0.007(4) -0.019(5)
C19 0.073(10) 0.031(6) 0.020(5) 0.006(5) -0.009(6) -0.021(7)
N21 0.045(6) 0.029(5) 0.021(5) -0.007(4) 0.006(4) -0.007(4)
O22 0.129(12) 0.123(12) 0.031(6) 0.000(7) 0.016(7) 0.065(10)
C22 0.08(2) 0.012(9) 0.13(3) -0.005(12) 0.08(2) -0.013(11)
C22B 0.06(2) 0.06(2) 0.05(2) 0.007(18) -0.044(19) -0.010(19)
O23 0.089(16) 0.021(7) 0.017(7) -0.004(5) 0.019(8) 0.003(8)
C23 0.11(2) 0.021(9) 0.089(18) -0.003(10) 0.063(17) -0.001(11)
C23B 0.11(2) 0.021(9) 0.089(18) -0.003(10) 0.063(17) -0.001(11)
O24 0.075(14) 0.065(13) 0.037(10) -0.017(9) 0.023(9) 0.001(10)
C24 0.063(9) 0.029(6) 0.022(6) -0.002(5) -0.005(6) -0.025(6)
C25 0.29(6) 0.060(19) 0.08(2) -0.053(18) 0.14(3) -0.10(3)
C25B 0.04(2) 0.031(17) 0.09(3) -0.018(17) -0.008(19) 0.015(15)
C26 0.24(6) 0.057(19) 0.10(3) -0.05(2) 0.12(4) -0.06(3)
C26B 0.05(2) 0.019(14) 0.09(3) -0.002(17) -0.02(2) 0.017(14)

loop_
_atom_type_symbol
_atom_type_description
_atom_type_scat_dispersion_real
_atom_type_scat_dispersion_imag
_atom_type_scat_source
C C 0.0033 0.0016 'International Tables Vol C Tables 4.2.6.8 and 6.1.1.4'
H H 0.0000 0.0000 'International Tables Vol C Tables 4.2.6.8 and 6.1.1.4'
N N 0.0061 0.0033 'International Tables Vol C Tables 4.2.6.8 and 6.1.1.4'
O O 0.0106 0.0060 'International Tables Vol C Tables 4.2.6.8 and 6.1.1.4'
S S 0.1246 0.1234 'International Tables Vol C Tables 4.2.6.8 and 6.1.1.4'
Cd Cd -0.8075 1.2024 'International Tables Vol C Tables 4.2.6.8 and 6.1.1.4'

loop_
_geom_angle_atom_site_label_1
_geom_angle_atom_site_label_2
_geom_angle_atom_site_label_3
_geom_angle
_geom_angle_site_symmetry_1
_geom_angle_site_symmetry_3
O22 Cd1 O25 70.4(6) . .
O22 Cd1 N21 94.1(5) . 7
O25 Cd1 N21 156.5(5) . 7
O22 Cd1 N1 135.0(4) . .
O25 Cd1 N1 104.3(5) . .
N21 Cd1 N1 99.2(3) 7 .
O22 Cd1 O23 94.0(6) . .
O25 Cd1 O23 24.8(5) . .
N21 Cd1 O23 167.0(5) 7 .
N1 Cd1 O23 82.2(5) . .
O22 Cd1 O13 153.0(3) . .
O25 Cd1 O13 92.3(5) . .
N21 Cd1 O13 94.9(3) 7 .
N1 Cd1 O13 68.1(3) . .
O23 Cd1 O13 73.4(5) . .
O22 Cd1 O13 83.4(4) . 2_655
O25 Cd1 O13 77.3(4) . 2_655
N21 Cd1 O13 83.6(3) 7 2_655
N1 Cd1 O13 140.6(3) . 2_655
O23 Cd1 O13 87.1(4) . 2_655
O13 Cd1 O13 72.5(4) . 2_655
O22 Cd1 O17 71.7(3) . .
O25 Cd1 O17 106.2(4) . .
N21 Cd1 O17 84.4(3) 7 .
N1 Cd1 O17 67.1(3) . .
O23 Cd1 O17 107.9(4) . .
O13 Cd1 O17 134.5(3) . .
O13 Cd1 O17 151.4(3) 2_655 .
C2 N1 C6 120.3(10) . .
C2 N1 Cd1 118.6(6) . .
C6 N1 Cd1 121.1(8) . .
O24 S2 O24 157.4(18) 2_655 .
O24 S2 O23 118.3(12) 2_655 2_655
O24 S2 O23 74.2(12) . 2_655
O24 S2 O23 74.2(12) 2_655 .
O24 S2 O23 118.3(12) . .
O23 S2 O23 117.6(12) 2_655 .
O24 S2 O26 111.1(12) 2_655 2_655
O24 S2 O26 46.6(10) . 2_655
O23 S2 O26 109.3(9) 2_655 2_655
O23 S2 O26 122.4(10) . 2_655
O24 S2 O26 46.6(10) 2_655 .
O24 S2 O26 111.1(12) . .
O23 S2 O26 122.4(10) 2_655 .
O23 S2 O26 109.3(9) . .
O26 S2 O26 66.7(13) 2_655 .
O24 S2 O25 80.2(10) 2_655 2_655
O24 S2 O25 110.5(11) . 2_655
O23 S2 O25 38.2(8) 2_655 2_655
O23 S2 O25 108.2(8) . 2_655
O26 S2 O25 129.5(8) 2_655 2_655
O26 S2 O25 97.4(9) . 2_655
O24 S2 O25 110.5(11) 2_655 .
O24 S2 O25 80.2(10) . .
O23 S2 O25 108.2(8) 2_655 .
O23 S2 O25 38.2(8) . .
O26 S2 O25 97.4(9) 2_655 .
O26 S2 O25 129.5(8) . .
O25 S2 O25 125.5(11) 2_655 .
N1 C2 C3 121.8(10) . .
N1 C2 C12 116.4(10) . .
C3 C2 C12 121.8(12) . .
C4 C3 C2 119.0(14) . .
C4 C3 H3 120.5 . .
C2 C3 H3 120.5 . .
C3 C4 C5 118.0(12) . .
C3 C4 H4 121.0 . .
C5 C4 H4 121.0 . .
C6 C5 C4 120.9(11) . .
C6 C5 H5 119.5 . .
C4 C5 H5 119.5 . .
C5 C6 N1 119.8(11) . .
C5 C6 C16 126.4(10) . .
N1 C6 C16 113.7(9) . .
O14 C12 O13 127.3(11) . .
O14 C12 C2 116.6(10) . .
O13 C12 C2 116.1(10) . .
C12 O13 Cd1 119.2(7) . .
C12 O13 Cd1 129.0(7) . 2_655
Cd1 O13 Cd1 105.9(4) . 2_655
O17 C16 N18 121.3(11) . .
O17 C16 C6 120.8(9) . .
N18 C16 C6 117.8(10) . .
C16 O17 Cd1 117.1(7) . .
C16 N18 C19 120.8(10) . .
C16 N18 H18 119.6 . .
C19 N18 H18 119.6 . .
N18 C19 C24 110.8(11) . .
N18 C19 H19A 109.5 . .
C24 C19 H19A 109.5 . .
N18 C19 H19B 109.5 . .
C24 C19 H19B 109.5 . .
H19A C19 H19B 108.1 . .
C26 N21 C22 116.6(17) . .
C26 N21 C26B 57(3) . .
C22 N21 C26B 91(2) . .
C26 N21 C22B 82(3) . .
C22 N21 C22B 63(2) . .
C26B N21 C22B 116.0(18) . .
C26 N21 Cd1 121.1(15) . 7
C22 N21 Cd1 122.3(11) . 7
C26B N21 Cd1 117.7(13) . 7
C22B N21 Cd1 125.7(13) . 7
Cd1 O22 H22C 116.0 . .
Cd1 O22 H22D 98.4 . .
H22C O22 H22D 74.2 . .
N21 C22 C23 125(2) . .
N21 C22 H22 117.5 . .
C23 C22 H22 117.5 . .
N21 C22B C23B 123(3) . .
N21 C22B H22B 118.5 . .
C23B C22B H22B 118.5 . .
S2 O23 O24 50.3(8) . 2_655
S2 O23 Cd1 132.7(9) . .
O24 O23 Cd1 149.9(12) 2_655 .
C22 C23 C24 117(2) . .
C22 C23 H23 121.4 . .
C24 C23 H23 121.4 . .
C24 C23B C22B 121(4) . .
C24 C23B H23B 119.7 . .
C22B C23B H23B 119.7 . .
S2 O24 O23 55.5(9) . 2_655
C23B C24 C25 81(3) . .
C23B C24 C23 70(2) . .
C25 C24 C23 118.7(17) . .
C23B C24 C25B 115(2) . .
C25 C24 C25B 54(3) . .
C23 C24 C25B 91(2) . .
C23B C24 C19 121.6(18) . .
C25 C24 C19 120.5(16) . .
C23 C24 C19 120.7(15) . .
C25B C24 C19 121.3(16) . .
S2 O25 Cd1 124.8(9) . .
C24 C25 C26 119(3) . .
C24 C25 H25 120.6 . .
C26 C25 H25 120.6 . .
C26B C25B C24 120(3) . .
C26B C25B H25B 120.2 . .
C24 C25B H25B 120.2 . .
S2 O26 O26 56.6(7) . 2_655
N21 C26 C25 124(3) . .
N21 C26 H26 118.1 . .
C25 C26 H26 118.1 . .
N21 C26B C25B 122(3) . .
N21 C26B H26B 119.1 . .
C25B C26B H26B 119.1 . .

loop_
_geom_bond_atom_site_label_1
_geom_bond_atom_site_label_2
_geom_bond_distance
_geom_bond_site_symmetry_2
Cd1 O22 2.280(14) .
Cd1 O25 2.307(15) .
Cd1 N21 2.326(9) 7
Cd1 N1 2.354(9) .
Cd1 O23 2.382(15) .
Cd1 O13 2.412(9) .
Cd1 O13 2.414(8) 2_655
Cd1 O17 2.480(8) .
N1 C2 1.330(15) .
N1 C6 1.363(13) .
S2 O24 1.318(19) 2_655
S2 O24 1.318(19) .
S2 O23 1.411(13) 2_655
S2 O23 1.411(13) .
S2 O26 1.539(17) 2_655
S2 O26 1.539(18) .
S2 O25 1.621(16) 2_655
S2 O25 1.621(16) .
C2 C3 1.384(17) .
C2 C12 1.523(14) .
C3 C4 1.384(17) .
C3 H3 0.9500 .
C4 C5 1.40(2) .
C4 H4 0.9500 .
C5 C6 1.361(16) .
C5 H5 0.9500 .
C6 C16 1.482(16) .
C12 O14 1.230(14) .
C12 O13 1.246(14) .
O13 Cd1 2.414(8) 2_655
C16 O17 1.246(13) .
C16 N18 1.327(13) .
N18 C19 1.458(17) .
N18 H18 0.8800 .
C19 C24 1.539(16) .
C19 H19A 0.9900 .
C19 H19B 0.9900 .
N21 C26 1.26(3) .
N21 C22 1.29(3) .
N21 C26B 1.31(3) .
N21 C22B 1.35(3) .
N21 Cd1 2.326(9) 7
O22 H22C 0.8846 .
O22 H22D 0.8281 .
C22 C23 1.37(3) .
C22 H22 0.9500 .
C22B C23B 1.352(19) .
C22B H22B 0.9500 .
O23 O24 1.65(3) 2_655
C23 C24 1.39(3) .
C23 H23 0.9500 .
C23B C24 1.28(5) .
C23B H23B 0.9500 .
O24 O23 1.65(3) 2_655
C24 C25 1.29(3) .
C24 C25B 1.42(3) .
C25 C26 1.43(4) .
C25 H25 0.9500 .
C25B C26B 1.360(19) .
C25B H25B 0.9500 .
O26 O26 1.69(3) 2_655
C26 H26 0.9500 .
C26B H26B 0.9500 .

loop_
_geom_torsion_atom_site_label_1
_geom_torsion_atom_site_label_2
_geom_torsion_atom_site_label_3
_geom_torsion_atom_site_label_4
_geom_torsion
_geom_torsion_site_symmetry_1
_geom_torsion_site_symmetry_4
O22 Cd1 N1 C2 157.4(9) . .
O25 Cd1 N1 C2 81.1(9) . .
N21 Cd1 N1 C2 -97.2(8) 7 .
O23 Cd1 N1 C2 69.7(9) . .
O13 Cd1 N1 C2 -5.6(7) . .
O13 Cd1 N1 C2 -6.1(10) 2_655 .
O17 Cd1 N1 C2 -177.1(9) . .
O22 Cd1 N1 C6 -21.9(10) . .
O25 Cd1 N1 C6 -98.3(8) . .
N21 Cd1 N1 C6 83.4(8) 7 .
O23 Cd1 N1 C6 -109.7(8) . .
O13 Cd1 N1 C6 175.1(8) . .
O13 Cd1 N1 C6 174.5(6) 2_655 .
O17 Cd1 N1 C6 3.6(7) . .
C6 N1 C2 C3 1.4(16) . .
Cd1 N1 C2 C3 -177.9(9) . .
C6 N1 C2 C12 -179.7(9) . .
Cd1 N1 C2 C12 1.0(12) . .
N1 C2 C3 C4 -1.7(19) . .
C12 C2 C3 C4 179.4(11) . .
C2 C3 C4 C5 1.2(19) . .
C3 C4 C5 C6 -0.3(19) . .
C4 C5 C6 N1 0.0(17) . .
C4 C5 C6 C16 -177.5(11) . .
C2 N1 C6 C5 -0.6(15) . .
Cd1 N1 C6 C5 178.8(8) . .
C2 N1 C6 C16 177.2(9) . .
Cd1 N1 C6 C16 -3.4(11) . .
N1 C2 C12 O14 -169.8(11) . .
C3 C2 C12 O14 9.1(17) . .
N1 C2 C12 O13 9.2(15) . .
C3 C2 C12 O13 -172.0(11) . .
O14 C12 O13 Cd1 164.3(10) . .
C2 C12 O13 Cd1 -14.6(13) . .
O14 C12 O13 Cd1 15.3(18) . 2_655
C2 C12 O13 Cd1 -163.5(7) . 2_655
O22 Cd1 O13 C12 -141.6(12) . .
O25 Cd1 O13 C12 -93.3(9) . .
N21 Cd1 O13 C12 109.2(8) 7 .
N1 Cd1 O13 C12 11.2(8) . .
O23 Cd1 O13 C12 -76.9(9) . .
O13 Cd1 O13 C12 -169.1(7) 2_655 .
O17 Cd1 O13 C12 22.2(10) . .
O22 Cd1 O13 Cd1 13.7(11) . 2_655
O25 Cd1 O13 Cd1 62.1(5) . 2_655
N21 Cd1 O13 Cd1 -95.5(3) 7 2_655
N1 Cd1 O13 Cd1 166.6(4) . 2_655
O23 Cd1 O13 Cd1 78.5(5) . 2_655
O13 Cd1 O13 Cd1 -13.8(4) 2_655 2_655
O17 Cd1 O13 Cd1 177.6(3) . 2_655
C5 C6 C16 O17 177.6(11) . .
N1 C6 C16 O17 -0.1(14) . .
C5 C6 C16 N18 -3.4(16) . .
N1 C6 C16 N18 178.9(9) . .
N18 C16 O17 Cd1 -175.8(7) . .
C6 C16 O17 Cd1 3.2(13) . .
O22 Cd1 O17 C16 157.8(10) . .
O25 Cd1 O17 C16 95.5(10) . .
N21 Cd1 O17 C16 -106.0(9) 7 .
N1 Cd1 O17 C16 -3.5(8) . .
O23 Cd1 O17 C16 69.6(10) . .
O13 Cd1 O17 C16 -14.5(10) . .
O13 Cd1 O17 C16 -171.5(7) 2_655 .
O17 C16 N18 C19 -6.6(16) . .
C6 C16 N18 C19 174.4(10) . .
C16 N18 C19 C24 -80.0(14) . .
C26 N21 C22 C23 1(5) . .
C26B N21 C22 C23 54(4) . .
C22B N21 C22 C23 -65(4) . .
Cd1 N21 C22 C23 178(3) 7 .
C26 N21 C22B C23B -49(4) . .
C22 N21 C22B C23B 76(4) . .
C26B N21 C22B C23B -2(6) . .
Cd1 N21 C22B C23B -172(3) 7 .
O24 S2 O23 O24 159.7(17) . 2_655
O23 S2 O23 O24 -114.1(11) 2_655 2_655
O26 S2 O23 O24 105.3(13) 2_655 2_655
O26 S2 O23 O24 31.2(11) . 2_655
O25 S2 O23 O24 -73.8(10) 2_655 2_655
O25 S2 O23 O24 161.3(15) . 2_655
O24 S2 O23 Cd1 139.8(18) 2_655 .
O24 S2 O23 Cd1 -60.5(19) . .
O23 S2 O23 Cd1 25.7(9) 2_655 .
O26 S2 O23 Cd1 -114.9(14) 2_655 .
O26 S2 O23 Cd1 171.0(13) . .
O25 S2 O23 Cd1 66.0(15) 2_655 .
O25 S2 O23 Cd1 -58.8(15) . .
O22 Cd1 O23 S2 80.1(16) . .
O25 Cd1 O23 S2 62.2(15) . .
N21 Cd1 O23 S2 -48(3) 7 .
N1 Cd1 O23 S2 -145.0(16) . .
O13 Cd1 O23 S2 -75.6(15) . .
O13 Cd1 O23 S2 -3.1(16) 2_655 .
O17 Cd1 O23 S2 152.2(14) . .
O22 Cd1 O23 O24 162.0(19) . 2_655
O25 Cd1 O23 O24 144(3) . 2_655
N21 Cd1 O23 O24 34(4) 7 2_655
N1 Cd1 O23 O24 -63.2(19) . 2_655
O13 Cd1 O23 O24 6.3(18) . 2_655
O13 Cd1 O23 O24 78.8(19) 2_655 2_655
O17 Cd1 O23 O24 -126.0(18) . 2_655
N21 C22 C23 C24 0(5) . .
N21 C22B C23B C24 -14(6) . .
O24 S2 O24 O23 -127.3(7) 2_655 2_655
O23 S2 O24 O23 113.2(14) . 2_655
O26 S2 O24 O23 -137.7(14) 2_655 2_655
O26 S2 O24 O23 -119.1(10) . 2_655
O25 S2 O24 O23 -12.2(10) 2_655 2_655
O25 S2 O24 O23 112.2(9) . 2_655
C22B C23B C24 C25 67(4) . .
C22B C23B C24 C23 -58(4) . .
C22B C23B C24 C25B 23(5) . .
C22B C23B C24 C19 -173(3) . .
C22 C23 C24 C23B 65(3) . .
C22 C23 C24 C25 -2(5) . .
C22 C23 C24 C25B -51(3) . .
C22 C23 C24 C19 -179(2) . .
N18 C19 C24 C23B -164(2) . .
N18 C19 C24 C25 -66(3) . .
N18 C19 C24 C23 111(2) . .
N18 C19 C24 C25B -1(3) . .
O24 S2 O25 Cd1 71.5(13) 2_655 .
O24 S2 O25 Cd1 -129.2(14) . .
O23 S2 O25 Cd1 -59.5(11) 2_655 .
O23 S2 O25 Cd1 52.3(12) . .
O26 S2 O25 Cd1 -172.7(11) 2_655 .
O26 S2 O25 Cd1 121.5(11) . .
O25 S2 O25 Cd1 -21.0(6) 2_655 .
O22 Cd1 O25 S2 155.4(12) . .
N21 Cd1 O25 S2 104.4(14) 7 .
N1 Cd1 O25 S2 -71.5(10) . .
O23 Cd1 O25 S2 -43.6(11) . .
O13 Cd1 O25 S2 -3.5(10) . .
O13 Cd1 O25 S2 67.9(10) 2_655 .
O17 Cd1 O25 S2 -141.4(9) . .
C23B C24 C25 C26 -59(5) . .
C23 C24 C25 C26 3(7) . .
C25B C24 C25 C26 71(5) . .
C19 C24 C25 C26 180(4) . .
C23B C24 C25B C26B -18(5) . .
C25 C24 C25B C26B -75(4) . .
C23 C24 C25B C26B 50(4) . .
C19 C24 C25B C26B 178(3) . .
O24 S2 O26 O26 161.1(19) 2_655 2_655
O24 S2 O26 O26 -14.6(15) . 2_655
O23 S2 O26 O26 -98.8(13) 2_655 2_655
O23 S2 O26 O26 117.8(12) . 2_655
O25 S2 O26 O26 -129.9(11) 2_655 2_655
O25 S2 O26 O26 80.1(14) . 2_655
C22 N21 C26 C25 0(7) . .
C26B N21 C26 C25 -73(5) . .
C22B N21 C26 C25 55(5) . .
Cd1 N21 C26 C25 -177(4) 7 .
C24 C25 C26 N21 -2(9) . .
C26 N21 C26B C25B 67(4) . .
C22 N21 C26B C25B -54(5) . .
C22B N21 C26B C25B 6(6) . .
Cd1 N21 C26B C25B 178(3) 7 .
C24 C25B C26B N21 4(7) . .
